data_7003532
loop_
_publ_author_name
'Sit, Mei-Mei'
'Chan, Hoi-Shan'
'Xie, Zuowei'

_publ_section_title
;
 Synthesis, structure, and reactivity of Group 4 metallacycles
 incorporating a Me2C-linked cyclopentadienyl-carboranyl ligand
;
_journal_issue 11
_journal_name_full 'Dalton Transactions'
_journal_page_first 1454
_journal_page_last 1464
_journal_paper_doi 10.1039/b716929a
_journal_year 2008
_chemical_formula_sum 'C56 H80 B20 N8 O4 Zr2'
_chemical_formula_weight 1327.92
_chemical_name_systematic
;
?
;
_space_group_IT_number 2
_symmetry_cell_setting triclinic
_symmetry_space_group_name_Hall '-P 1'
_symmetry_space_group_name_H-M 'P -1'
_atom_sites_solution_hydrogens geom
_atom_sites_solution_primary direct
_atom_sites_solution_secondary difmap
_audit_creation_method SHELXL-97
_cell_angle_alpha 73.668(3)
_cell_angle_beta 80.768(4)
_cell_angle_gamma 74.872(3)
_cell_formula_units_Z 2
_cell_length_a 10.8957(15)
_cell_length_b 17.104(2)
_cell_length_c 20.437(3)
_cell_measurement_reflns_used 718
_cell_measurement_temperature 293(2)
_cell_measurement_theta_max 18.74
_cell_measurement_theta_min 2.29
_cell_volume 3512.7(8)
_computing_cell_refinement 'BRUKER SMART CCD DIFFRACTOMETER'
_computing_data_collection 'BRUKER SMART CCD DIFFRACTOMETER'
_computing_data_reduction 'BRUKER SMART CCD DIFFRACTOMETER'
_computing_molecular_graphics 'SIEMENS SHELXTL'
_computing_publication_material 'SIEMENS SHELXTL'
_computing_structure_refinement 'SHELXL-97 (Sheldrick, 1997)'
_computing_structure_solution 'SHELXS-97 (Sheldrick, 1990)'
_diffrn_ambient_temperature 293(2)
_diffrn_measured_fraction_theta_full 0.996
_diffrn_measured_fraction_theta_max 0.996
_diffrn_measurement_device_type 'BRUKER SMART CCD DIFFRACTOMETER'
_diffrn_measurement_method 'OMEGA SCAN'
_diffrn_radiation_monochromator graphite
_diffrn_radiation_source 'fine-focus sealed tube'
_diffrn_radiation_type MoK\a
_diffrn_radiation_wavelength 0.71073
_diffrn_reflns_av_R_equivalents 0.0641
_diffrn_reflns_av_sigmaI/netI 0.1613
_diffrn_reflns_limit_h_max 11
_diffrn_reflns_limit_h_min -12
_diffrn_reflns_limit_k_max 20
_diffrn_reflns_limit_k_min -20
_diffrn_reflns_limit_l_max 24
_diffrn_reflns_limit_l_min -22
_diffrn_reflns_number 19247
_diffrn_reflns_theta_full 25.00
_diffrn_reflns_theta_max 25.00
_diffrn_reflns_theta_min 1.43
_exptl_absorpt_coefficient_mu 0.345
_exptl_absorpt_correction_T_max 1.0000
_exptl_absorpt_correction_T_min 0.431915
_exptl_absorpt_correction_type SADABS
_exptl_crystal_colour colourless
_exptl_crystal_density_diffrn 1.255
_exptl_crystal_density_meas 0
_exptl_crystal_density_method 'not measured'
_exptl_crystal_description block
_exptl_crystal_F_000 1368
_exptl_crystal_size_max 0.50
_exptl_crystal_size_mid 0.30
_exptl_crystal_size_min 0.10
_platon_squeeze_details
;
;
_refine_diff_density_max 0.541
_refine_diff_density_min -0.530
_refine_diff_density_rms 0.084
_refine_ls_extinction_method none
_refine_ls_goodness_of_fit_ref 0.841
_refine_ls_hydrogen_treatment riding
_refine_ls_matrix_type full
_refine_ls_number_parameters 811
_refine_ls_number_reflns 12298
_refine_ls_number_restraints 0
_refine_ls_restrained_S_all 0.841
_refine_ls_R_factor_all 0.1446
_refine_ls_R_factor_gt 0.0618
_refine_ls_shift/su_max 0.001
_refine_ls_shift/su_mean 0.000
_refine_ls_structure_factor_coef Fsqd
_refine_ls_weighting_details 'calc w=1/[\s^2^(Fo^2^)+(0.0590P)^2^+0.0000P] where P=(Fo^2^+2Fc^2^)/3'
_refine_ls_weighting_scheme calc
_refine_ls_wR_factor_gt 0.1256
_refine_ls_wR_factor_ref 0.1492
_reflns_number_gt 5647
_reflns_number_total 12298
_reflns_threshold_expression >2sigma(I)
_cod_data_source_file b716929a.txt
_cod_data_source_block 4b
_cod_depositor_comments
;
The following automatic conversions were performed:
'_symmetry_cell_setting' value 'Triclinic' changed to 'triclinic'
according to '/home/saulius/struct/CIF-dictionaries/cif_core.dic'
dictionary named 'cif_core.dic' version 2.4.1 from 2010-06-29.

Automatic conversion script
Id: cif_fix_enum 1527 2010-12-29 10:47:43Z saulius 
;
_cod_original_sg_symbol_H-M P-1
_cod_database_code 7003532

loop_
_symmetry_equiv_pos_as_xyz
'x, y, z'
'-x, -y, -z'

loop_
_atom_site_label
_atom_site_type_symbol
_atom_site_fract_x
_atom_site_fract_y
_atom_site_fract_z
_atom_site_U_iso_or_equiv
_atom_site_adp_type
_atom_site_occupancy
_atom_site_symmetry_multiplicity
_atom_site_calc_flag
_atom_site_refinement_flags
_atom_site_disorder_assembly
_atom_site_disorder_group
Zr1 Zr 0.78338(6) 0.31691(3) 0.76061(3) 0.04091(19) Uani 1 1 d . . .
Zr2 Zr 0.39552(5) 0.78967(3) 0.73445(3) 0.03777(18) Uani 1 1 d . . .
C1 C 0.9272(6) 0.1955(3) 0.9105(3) 0.0461(16) Uani 1 1 d . . .
C2 C 0.8733(6) 0.2943(3) 0.8638(3) 0.0419(15) Uani 1 1 d . . .
C11 C 0.9158(6) 0.1222(4) 0.8801(3) 0.0549(18) Uani 1 1 d . . .
C12 C 0.8348(7) 0.0668(4) 0.9311(3) 0.079(2) Uani 1 1 d . . .
H12A H 0.8278 0.0230 0.9121 0.119 Uiso 1 1 calc R . .
H12B H 0.7512 0.1000 0.9401 0.119 Uiso 1 1 calc R . .
H12C H 0.8746 0.0426 0.9731 0.119 Uiso 1 1 calc R . .
C13 C 1.0464(7) 0.0670(4) 0.8650(4) 0.081(2) Uani 1 1 d . . .
H13A H 1.0357 0.0234 0.8469 0.122 Uiso 1 1 calc R . .
H13B H 1.0878 0.0426 0.9064 0.122 Uiso 1 1 calc R . .
H13C H 1.0979 0.1003 0.8320 0.122 Uiso 1 1 calc R . .
C14 C 0.8508(7) 0.1609(3) 0.8138(3) 0.0450(16) Uani 1 1 d . . .
C15 C 0.7219(7) 0.1786(3) 0.8062(4) 0.0590(19) Uani 1 1 d . . .
H15A H 0.6550 0.1664 0.8432 0.071 Uiso 1 1 calc R . .
C16 C 0.7056(8) 0.2032(4) 0.7360(4) 0.069(2) Uani 1 1 d . . .
H16A H 0.6261 0.2106 0.7160 0.083 Uiso 1 1 calc R . .
C17 C 0.8243(9) 0.2034(4) 0.7003(4) 0.069(2) Uani 1 1 d . . .
H17A H 0.8425 0.2108 0.6507 0.083 Uiso 1 1 calc R . .
C18 C 0.9175(6) 0.1772(3) 0.7475(3) 0.0505(17) Uani 1 1 d . . .
H18A H 1.0103 0.1632 0.7366 0.061 Uiso 1 1 calc R . .
C21 C 0.2206(5) 0.9031(3) 0.5914(3) 0.0374(15) Uani 1 1 d . . .
C22 C 0.3398(5) 0.8196(3) 0.6205(3) 0.0344(14) Uani 1 1 d . . .
C31 C 0.1567(5) 0.9583(3) 0.6420(3) 0.0444(16) Uani 1 1 d . . .
C32 C 0.1732(6) 1.0483(3) 0.6127(3) 0.069(2) Uani 1 1 d . . .
H32A H 0.1328 1.0810 0.6448 0.103 Uiso 1 1 calc R . .
H32B H 0.1347 1.0720 0.5703 0.103 Uiso 1 1 calc R . .
H32C H 0.2625 1.0481 0.6047 0.103 Uiso 1 1 calc R . .
C33 C 0.0136(6) 0.9625(4) 0.6568(4) 0.074(2) Uani 1 1 d . . .
H33A H -0.0229 0.9973 0.6878 0.111 Uiso 1 1 calc R . .
H33B H -0.0001 0.9072 0.6770 0.111 Uiso 1 1 calc R . .
H33C H -0.0263 0.9856 0.6147 0.111 Uiso 1 1 calc R . .
C34 C 0.2169(5) 0.9220(3) 0.7098(3) 0.0423(15) Uani 1 1 d . . .
C35 C 0.3219(6) 0.9435(4) 0.7278(3) 0.0524(18) Uani 1 1 d . . .
H35A H 0.3653 0.9866 0.6992 0.063 Uiso 1 1 calc R . .
C36 C 0.3406(8) 0.9028(5) 0.7962(4) 0.072(2) Uani 1 1 d . . .
H36A H 0.3966 0.9138 0.8240 0.086 Uiso 1 1 calc R . .
C37 C 0.2474(7) 0.8548(4) 0.8208(4) 0.070(2) Uani 1 1 d . . .
H37A H 0.2298 0.8260 0.8689 0.084 Uiso 1 1 calc R . .
C38 C 0.1716(6) 0.8659(4) 0.7686(3) 0.0554(18) Uani 1 1 d . . .
H38A H 0.0936 0.8456 0.7736 0.066 Uiso 1 1 calc R . .
C41 C 0.6220(5) 0.4427(3) 0.6308(3) 0.0385(15) Uani 1 1 d . . .
C42 C 0.6579(6) 0.4047(4) 0.5771(3) 0.0508(17) Uani 1 1 d . . .
H42A H 0.6714 0.3468 0.5862 0.061 Uiso 1 1 calc R . .
C43 C 0.6739(6) 0.4498(4) 0.5114(3) 0.0562(18) Uani 1 1 d . . .
H43A H 0.6971 0.4233 0.4758 0.067 Uiso 1 1 calc R . .
C44 C 0.6552(5) 0.5360(4) 0.4981(3) 0.0519(17) Uani 1 1 d . . .
H44A H 0.6664 0.5677 0.4533 0.062 Uiso 1 1 calc R . .
C45 C 0.6209(5) 0.5737(4) 0.5500(3) 0.0480(16) Uani 1 1 d . . .
H45A H 0.6097 0.6314 0.5406 0.058 Uiso 1 1 calc R . .
C46 C 0.6019(5) 0.5285(3) 0.6174(3) 0.0398(15) Uani 1 1 d . . .
H46A H 0.5761 0.5555 0.6526 0.048 Uiso 1 1 calc R . .
C47 C 0.5425(6) 0.4019(4) 0.7552(3) 0.0435(15) Uani 1 1 d . . .
C48 C 0.3459(6) 0.4759(4) 0.6976(3) 0.069(2) Uani 1 1 d . . .
H48A H 0.4037 0.4775 0.6568 0.103 Uiso 1 1 calc R . .
H48B H 0.2955 0.5312 0.6969 0.103 Uiso 1 1 calc R . .
H48C H 0.2907 0.4395 0.6998 0.103 Uiso 1 1 calc R . .
C49 C 0.3438(6) 0.4400(3) 0.8239(3) 0.0535(17) Uani 1 1 d . . .
H49A H 0.3995 0.4093 0.8598 0.064 Uiso 1 1 calc R . .
H49B H 0.2795 0.4089 0.8268 0.064 Uiso 1 1 calc R . .
C50 C 0.2775(6) 0.5258(4) 0.8369(3) 0.0552(18) Uani 1 1 d . . .
H50A H 0.2393 0.5617 0.7959 0.066 Uiso 1 1 calc R . .
H50B H 0.2094 0.5191 0.8734 0.066 Uiso 1 1 calc R . .
C51 C 0.4143(6) 0.5259(4) 0.9224(3) 0.0651(19) Uani 1 1 d . . .
H51A H 0.4720 0.5559 0.9297 0.098 Uiso 1 1 calc R . .
H51B H 0.4587 0.4692 0.9236 0.098 Uiso 1 1 calc R . .
H51C H 0.3447 0.5264 0.9577 0.098 Uiso 1 1 calc R . .
C52 C 0.3761(6) 0.6438(4) 0.8198(3) 0.0417(15) Uani 1 1 d . . .
C53 C 0.5504(6) 0.6658(4) 0.8708(3) 0.0506(17) Uani 1 1 d . . .
C54 C 0.6579(7) 0.6079(4) 0.8553(3) 0.0554(18) Uani 1 1 d . . .
H54A H 0.6586 0.5818 0.8209 0.067 Uiso 1 1 calc R . .
C55 C 0.7647(7) 0.5886(4) 0.8906(4) 0.073(2) Uani 1 1 d . . .
H55A H 0.8363 0.5487 0.8807 0.088 Uiso 1 1 calc R . .
C56 C 0.7644(9) 0.6283(5) 0.9403(4) 0.091(3) Uani 1 1 d . . .
H56A H 0.8366 0.6165 0.9634 0.110 Uiso 1 1 calc R . .
C57 C 0.6553(9) 0.6866(5) 0.9561(4) 0.090(3) Uani 1 1 d . . .
H57A H 0.6547 0.7133 0.9900 0.108 Uiso 1 1 calc R . .
C58 C 0.5501(7) 0.7045(4) 0.9222(3) 0.065(2) Uani 1 1 d . . .
H58A H 0.4774 0.7428 0.9334 0.078 Uiso 1 1 calc R . .
C61 C 1.0426(7) 0.3283(3) 0.6467(4) 0.0574(19) Uani 1 1 d . . .
C62 C 1.1603(8) 0.3101(4) 0.6714(4) 0.080(2) Uani 1 1 d . . .
H62A H 1.1690 0.3241 0.7109 0.096 Uiso 1 1 calc R . .
C63 C 1.2675(10) 0.2692(5) 0.6345(6) 0.128(5) Uani 1 1 d . . .
H63A H 1.3469 0.2558 0.6513 0.154 Uiso 1 1 calc R . .
C64 C 1.2608(14) 0.2492(7) 0.5782(8) 0.160(8) Uani 1 1 d . . .
H64A H 1.3336 0.2226 0.5553 0.191 Uiso 1 1 calc R . .
C65 C 1.1417(13) 0.2688(6) 0.5532(5) 0.133(5) Uani 1 1 d . . .
H65A H 1.1360 0.2554 0.5129 0.160 Uiso 1 1 calc R . .
C66 C 1.0331(8) 0.3072(4) 0.5861(4) 0.089(3) Uani 1 1 d . . .
H66A H 0.9545 0.3190 0.5689 0.107 Uiso 1 1 calc R . .
C67 C 0.8995(6) 0.4394(3) 0.6981(3) 0.0371(14) Uani 1 1 d . . .
C68 C 1.0311(7) 0.5115(4) 0.6023(3) 0.080(2) Uani 1 1 d . . .
H68A H 1.0535 0.4586 0.5905 0.120 Uiso 1 1 calc R . .
H68B H 1.1075 0.5280 0.6049 0.120 Uiso 1 1 calc R . .
H68C H 0.9825 0.5529 0.5678 0.120 Uiso 1 1 calc R . .
C69 C 0.9134(5) 0.5800(3) 0.6916(3) 0.0486(16) Uani 1 1 d . . .
H69A H 0.9838 0.6074 0.6842 0.058 Uiso 1 1 calc R . .
H69B H 0.8874 0.5661 0.7404 0.058 Uiso 1 1 calc R . .
C70 C 0.8037(5) 0.6388(3) 0.6544(3) 0.0501(17) Uani 1 1 d . . .
H70A H 0.8282 0.6495 0.6055 0.060 Uiso 1 1 calc R . .
H70B H 0.7318 0.6124 0.6641 0.060 Uiso 1 1 calc R . .
C71 C 0.8527(6) 0.7752(4) 0.6518(4) 0.072(2) Uani 1 1 d . . .
H71A H 0.8177 0.8250 0.6676 0.107 Uiso 1 1 calc R . .
H71B H 0.8662 0.7898 0.6027 0.107 Uiso 1 1 calc R . .
H71C H 0.9325 0.7470 0.6706 0.107 Uiso 1 1 calc R . .
C72 C 0.6387(6) 0.7459(3) 0.6953(3) 0.0374(14) Uani 1 1 d . . .
C73 C 0.6517(6) 0.8662(3) 0.7351(3) 0.0432(15) Uani 1 1 d . . .
C74 C 0.7184(6) 0.8337(4) 0.7923(3) 0.065(2) Uani 1 1 d . . .
H74A H 0.7279 0.7775 0.8152 0.077 Uiso 1 1 calc R . .
C75 C 0.7716(7) 0.8854(6) 0.8155(4) 0.083(2) Uani 1 1 d . . .
H75A H 0.8184 0.8637 0.8534 0.100 Uiso 1 1 calc R . .
C76 C 0.7550(7) 0.9675(5) 0.7826(4) 0.079(2) Uani 1 1 d . . .
H76A H 0.7881 1.0020 0.7995 0.095 Uiso 1 1 calc R . .
C77 C 0.6915(7) 1.0007(4) 0.7258(4) 0.068(2) Uani 1 1 d . . .
H77A H 0.6835 1.0568 0.7028 0.081 Uiso 1 1 calc R . .
C78 C 0.6381(6) 0.9484(4) 0.7025(3) 0.0535(17) Uani 1 1 d . . .
H78A H 0.5928 0.9704 0.6640 0.064 Uiso 1 1 calc R . .
N1 N 0.6191(5) 0.3914(3) 0.6987(3) 0.0441(13) Uani 1 1 d . . .
N2 N 0.4188(5) 0.4445(3) 0.7577(3) 0.0489(13) Uani 1 1 d . . .
N3 N 0.3648(5) 0.5661(3) 0.8554(2) 0.0473(13) Uani 1 1 d . . .
N4 N 0.4445(4) 0.6908(3) 0.8321(2) 0.0430(12) Uani 1 1 d . . .
N5 N 0.9294(4) 0.3635(3) 0.6839(2) 0.0450(13) Uani 1 1 d . . .
N6 N 0.9555(5) 0.5036(3) 0.6679(3) 0.0487(13) Uani 1 1 d . . .
N7 N 0.7633(4) 0.7197(3) 0.6740(2) 0.0427(12) Uani 1 1 d . . .
N8 N 0.5846(4) 0.8158(3) 0.7156(2) 0.0401(12) Uani 1 1 d . . .
O1 O 0.5954(4) 0.3608(2) 0.81118(19) 0.0461(10) Uani 1 1 d . . .
O2 O 0.3098(3) 0.6815(2) 0.76683(19) 0.0460(10) Uani 1 1 d . . .
O3 O 0.8072(4) 0.4459(2) 0.74542(19) 0.0419(10) Uani 1 1 d . . .
O4 O 0.5583(3) 0.7021(2) 0.69562(18) 0.0365(9) Uani 1 1 d . . .
B3 B 0.7917(8) 0.2556(4) 0.9388(4) 0.050(2) Uani 1 1 d . . .
H3 H 0.6972 0.2426 0.9410 0.060 Uiso 1 1 calc R . .
B4 B 0.9026(8) 0.1905(5) 0.9956(4) 0.058(2) Uani 1 1 d . . .
H4 H 0.8814 0.1358 1.0352 0.069 Uiso 1 1 calc R . .
B5 B 1.0532(8) 0.1885(5) 0.9529(4) 0.058(2) Uani 1 1 d . . .
H5 H 1.1312 0.1324 0.9648 0.070 Uiso 1 1 calc R . .
B6 B 1.0348(7) 0.2520(5) 0.8680(4) 0.052(2) Uani 1 1 d . . .
H6 H 1.0995 0.2374 0.8237 0.062 Uiso 1 1 calc R . .
B7 B 0.8142(7) 0.3580(4) 0.9176(4) 0.055(2) Uani 1 1 d . . .
H7 H 0.7352 0.4134 0.9060 0.066 Uiso 1 1 calc R . .
B8 B 0.8305(8) 0.2955(5) 1.0011(4) 0.064(2) Uani 1 1 d . . .
H8 H 0.7620 0.3103 1.0441 0.077 Uiso 1 1 calc R . .
B9 B 0.9958(9) 0.2526(5) 1.0093(4) 0.074(3) Uani 1 1 d . . .
H9 H 1.0360 0.2393 1.0584 0.088 Uiso 1 1 calc R . .
B10 B 1.0812(9) 0.2898(5) 0.9298(4) 0.074(3) Uani 1 1 d . . .
H10 H 1.1777 0.3005 0.9261 0.089 Uiso 1 1 calc R . .
B11 B 0.9685(7) 0.3555(4) 0.8738(4) 0.057(2) Uani 1 1 d . . .
H11 H 0.9912 0.4094 0.8337 0.068 Uiso 1 1 calc R . .
B12 B 0.9428(8) 0.3557(5) 0.9615(4) 0.070(3) Uani 1 1 d . . .
H12 H 0.9488 0.4096 0.9792 0.084 Uiso 1 1 calc R . .
B23 B 0.1946(7) 0.8049(4) 0.6115(4) 0.0480(19) Uani 1 1 d . . .
H23 H 0.1293 0.7818 0.6554 0.058 Uiso 1 1 calc R . .
B24 B 0.1363(7) 0.8804(5) 0.5384(4) 0.060(2) Uani 1 1 d . . .
H24 H 0.0335 0.9057 0.5338 0.072 Uiso 1 1 calc R . .
B25 B 0.2474(7) 0.9440(5) 0.5055(4) 0.052(2) Uani 1 1 d . . .
H25 H 0.2177 1.0106 0.4792 0.062 Uiso 1 1 calc R . .
B26 B 0.3736(6) 0.9051(4) 0.5608(3) 0.0399(17) Uani 1 1 d . . .
H26 H 0.4253 0.9466 0.5717 0.048 Uiso 1 1 calc R . .
B27 B 0.3389(6) 0.7399(4) 0.5861(4) 0.0451(19) Uani 1 1 d . . .
H27 H 0.3685 0.6735 0.6130 0.054 Uiso 1 1 calc R . .
B28 B 0.2130(7) 0.7763(5) 0.5332(4) 0.059(2) Uani 1 1 d . . .
H28 H 0.1602 0.7336 0.5252 0.070 Uiso 1 1 calc R . .
B29 B 0.2464(8) 0.8631(5) 0.4679(4) 0.063(2) Uani 1 1 d . . .
H29 H 0.2156 0.8774 0.4163 0.076 Uiso 1 1 calc R . .
B30 B 0.3921(7) 0.8793(4) 0.4815(4) 0.055(2) Uani 1 1 d . . .
H30 H 0.4577 0.9048 0.4388 0.066 Uiso 1 1 calc R . .
B31 B 0.4494(6) 0.8028(4) 0.5536(3) 0.0405(17) Uani 1 1 d . . .
H31 H 0.5522 0.7778 0.5585 0.049 Uiso 1 1 calc R . .
B32 B 0.3714(7) 0.7753(4) 0.4959(4) 0.053(2) Uani 1 1 d . . .
H32 H 0.4214 0.7331 0.4634 0.063 Uiso 1 1 calc R . .

loop_
_atom_site_aniso_label
_atom_site_aniso_U_11
_atom_site_aniso_U_22
_atom_site_aniso_U_33
_atom_site_aniso_U_23
_atom_site_aniso_U_13
_atom_site_aniso_U_12
Zr1 0.0586(4) 0.0278(3) 0.0355(4) -0.0046(3) -0.0107(3) -0.0082(3)
Zr2 0.0454(4) 0.0315(3) 0.0336(4) -0.0058(3) -0.0085(3) -0.0036(3)
C1 0.064(4) 0.039(4) 0.030(4) -0.003(3) -0.005(3) -0.009(3)
C2 0.062(4) 0.034(3) 0.029(3) -0.002(3) -0.006(3) -0.016(3)
C11 0.086(5) 0.031(4) 0.045(4) -0.004(3) -0.013(4) -0.009(3)
C12 0.145(7) 0.039(4) 0.056(5) 0.007(4) -0.025(5) -0.036(4)
C13 0.103(6) 0.049(4) 0.080(6) -0.018(4) -0.034(5) 0.021(4)
C14 0.078(5) 0.023(3) 0.033(4) -0.002(3) -0.013(4) -0.010(3)
C15 0.079(6) 0.027(4) 0.072(5) -0.002(3) -0.022(4) -0.017(3)
C16 0.110(7) 0.029(4) 0.084(6) -0.009(4) -0.050(5) -0.023(4)
C17 0.127(7) 0.040(4) 0.042(5) -0.013(4) -0.023(5) -0.010(5)
C18 0.075(5) 0.032(3) 0.044(4) -0.018(3) -0.009(4) 0.000(3)
C21 0.032(3) 0.033(3) 0.046(4) -0.012(3) -0.017(3) 0.005(3)
C22 0.038(3) 0.031(3) 0.034(3) -0.012(3) -0.008(3) 0.001(3)
C31 0.043(4) 0.039(4) 0.049(4) -0.018(3) -0.004(3) 0.003(3)
C32 0.097(6) 0.034(4) 0.065(5) -0.011(4) -0.017(4) 0.006(4)
C33 0.043(5) 0.086(5) 0.080(6) -0.031(5) -0.012(4) 0.021(4)
C34 0.038(4) 0.036(4) 0.049(4) -0.019(3) 0.002(3) 0.003(3)
C35 0.063(5) 0.036(4) 0.062(5) -0.028(4) -0.009(4) 0.002(3)
C36 0.096(6) 0.067(5) 0.060(5) -0.040(5) -0.031(5) 0.009(5)
C37 0.083(6) 0.071(5) 0.035(4) -0.018(4) 0.004(4) 0.015(4)
C38 0.042(4) 0.065(5) 0.049(5) -0.021(4) 0.014(4) 0.002(3)
C41 0.048(4) 0.037(4) 0.030(4) -0.003(3) -0.020(3) -0.005(3)
C42 0.078(5) 0.042(4) 0.035(4) -0.010(3) -0.019(4) -0.011(3)
C43 0.072(5) 0.053(4) 0.042(4) -0.020(4) -0.016(4) 0.002(4)
C44 0.056(4) 0.051(4) 0.040(4) 0.002(3) -0.009(3) -0.009(3)
C45 0.052(4) 0.036(4) 0.053(4) 0.000(3) -0.014(3) -0.011(3)
C46 0.049(4) 0.030(3) 0.039(4) -0.009(3) -0.015(3) 0.000(3)
C47 0.058(5) 0.037(4) 0.042(4) -0.008(3) -0.007(4) -0.023(3)
C48 0.054(5) 0.098(6) 0.058(5) -0.010(4) -0.020(4) -0.024(4)
C49 0.055(4) 0.040(4) 0.063(5) -0.002(3) -0.002(4) -0.020(3)
C50 0.044(4) 0.052(4) 0.067(5) -0.009(4) 0.000(4) -0.015(3)
C51 0.089(5) 0.053(4) 0.045(4) 0.007(3) -0.013(4) -0.019(4)
C52 0.054(4) 0.039(4) 0.027(3) -0.001(3) -0.009(3) -0.008(3)
C53 0.069(5) 0.043(4) 0.036(4) 0.006(3) -0.014(4) -0.017(4)
C54 0.075(5) 0.041(4) 0.050(4) 0.001(3) -0.026(4) -0.013(4)
C55 0.081(6) 0.052(5) 0.079(6) 0.008(4) -0.035(5) -0.010(4)
C56 0.112(8) 0.081(6) 0.087(7) 0.020(5) -0.070(6) -0.041(5)
C57 0.137(8) 0.088(7) 0.067(6) -0.018(5) -0.046(6) -0.040(6)
C58 0.097(6) 0.055(4) 0.046(4) -0.008(4) -0.029(4) -0.015(4)
C61 0.077(5) 0.026(3) 0.056(5) -0.007(3) 0.014(4) -0.004(3)
C62 0.078(6) 0.054(5) 0.085(6) 0.008(4) 0.001(5) -0.008(4)
C63 0.094(8) 0.062(6) 0.153(11) 0.020(6) 0.063(8) 0.016(5)
C64 0.181(13) 0.055(7) 0.178(16) -0.017(8) 0.134(14) -0.021(8)
C65 0.228(13) 0.072(7) 0.077(8) -0.039(6) 0.085(10) -0.032(9)
C66 0.142(8) 0.067(5) 0.050(5) -0.026(4) 0.026(5) -0.021(5)
C67 0.052(4) 0.033(3) 0.026(3) -0.005(3) -0.010(3) -0.009(3)
C68 0.093(6) 0.043(4) 0.078(6) 0.001(4) 0.038(5) -0.015(4)
C69 0.055(4) 0.033(3) 0.055(4) -0.004(3) -0.006(3) -0.012(3)
C70 0.047(4) 0.037(4) 0.071(5) -0.023(3) -0.015(4) -0.001(3)
C71 0.049(4) 0.063(5) 0.113(6) -0.032(5) 0.011(4) -0.031(4)
C72 0.047(4) 0.032(3) 0.034(4) -0.008(3) -0.016(3) -0.003(3)
C73 0.062(4) 0.029(3) 0.040(4) -0.008(3) -0.012(3) -0.009(3)
C74 0.090(6) 0.049(4) 0.061(5) 0.007(4) -0.031(4) -0.034(4)
C75 0.105(7) 0.111(7) 0.056(5) -0.017(5) -0.023(5) -0.056(6)
C76 0.099(7) 0.077(6) 0.089(7) -0.047(6) -0.003(5) -0.044(5)
C77 0.078(6) 0.045(4) 0.085(6) -0.023(4) 0.013(5) -0.028(4)
C78 0.069(5) 0.037(4) 0.059(4) -0.007(3) -0.010(4) -0.024(3)
N1 0.058(3) 0.039(3) 0.038(3) -0.009(3) -0.014(3) -0.011(2)
N2 0.048(3) 0.054(3) 0.042(3) -0.006(3) -0.009(3) -0.010(3)
N3 0.057(3) 0.038(3) 0.043(3) -0.001(3) -0.011(3) -0.009(3)
N4 0.056(3) 0.037(3) 0.035(3) 0.000(2) -0.020(3) -0.010(3)
N5 0.058(3) 0.030(3) 0.046(3) -0.016(2) -0.003(3) -0.001(2)
N6 0.057(3) 0.024(3) 0.056(4) -0.004(3) 0.009(3) -0.009(2)
N7 0.042(3) 0.033(3) 0.055(3) -0.012(3) -0.007(3) -0.010(2)
N8 0.058(3) 0.026(3) 0.038(3) -0.011(2) -0.016(2) 0.000(2)
O1 0.055(3) 0.043(2) 0.037(3) 0.000(2) -0.015(2) -0.010(2)
O2 0.048(3) 0.045(2) 0.042(3) -0.002(2) -0.011(2) -0.011(2)
O3 0.053(3) 0.036(2) 0.036(2) -0.0120(19) 0.000(2) -0.0082(19)
O4 0.035(2) 0.029(2) 0.048(3) -0.0076(19) -0.0170(19) -0.0045(18)
B3 0.068(5) 0.039(4) 0.039(5) -0.010(4) -0.002(4) -0.006(4)
B4 0.086(6) 0.051(5) 0.022(4) 0.002(4) -0.002(4) -0.006(4)
B5 0.071(6) 0.058(5) 0.038(5) 0.003(4) -0.023(4) -0.008(4)
B6 0.047(5) 0.058(5) 0.048(5) -0.009(4) -0.007(4) -0.010(4)
B7 0.070(6) 0.034(4) 0.059(5) -0.013(4) -0.023(4) 0.001(4)
B8 0.084(7) 0.059(5) 0.048(5) -0.022(4) -0.010(5) -0.002(5)
B9 0.111(8) 0.067(6) 0.048(5) 0.003(5) -0.043(5) -0.024(5)
B10 0.077(7) 0.071(6) 0.073(7) 0.000(5) -0.032(5) -0.019(5)
B11 0.067(6) 0.044(5) 0.058(5) 0.009(4) -0.029(4) -0.020(4)
B12 0.093(7) 0.059(5) 0.065(6) -0.009(5) -0.037(5) -0.021(5)
B23 0.046(5) 0.043(4) 0.058(5) -0.012(4) -0.016(4) -0.010(4)
B24 0.054(5) 0.064(5) 0.070(6) -0.026(5) -0.036(5) 0.002(4)
B25 0.059(5) 0.046(5) 0.039(5) -0.006(4) -0.011(4) 0.006(4)
B26 0.044(4) 0.035(4) 0.036(4) -0.003(3) 0.001(3) -0.009(3)
B27 0.056(5) 0.033(4) 0.046(5) -0.012(4) -0.015(4) -0.001(3)
B28 0.058(5) 0.055(5) 0.075(6) -0.026(5) -0.029(5) -0.009(4)
B29 0.080(6) 0.067(6) 0.048(5) -0.022(5) -0.039(5) 0.002(5)
B30 0.061(5) 0.048(5) 0.046(5) 0.000(4) -0.011(4) -0.004(4)
B31 0.034(4) 0.034(4) 0.045(4) -0.006(3) -0.006(3) 0.004(3)
B32 0.055(5) 0.051(5) 0.055(5) -0.021(4) -0.027(4) 0.007(4)

loop_
_atom_type_symbol
_atom_type_description
_atom_type_scat_dispersion_real
_atom_type_scat_dispersion_imag
_atom_type_scat_source
C C 0.0033 0.0016 'International Tables Vol C Tables 4.2.6.8 and 6.1.1.4'
H H 0.0000 0.0000 'International Tables Vol C Tables 4.2.6.8 and 6.1.1.4'
B B 0.0013 0.0007 'International Tables Vol C Tables 4.2.6.8 and 6.1.1.4'
N N 0.0061 0.0033 'International Tables Vol C Tables 4.2.6.8 and 6.1.1.4'
O O 0.0106 0.0060 'International Tables Vol C Tables 4.2.6.8 and 6.1.1.4'
Zr Zr -2.9673 0.5597 'International Tables Vol C Tables 4.2.6.8 and 6.1.1.4'

loop_
_geom_angle_atom_site_label_1
_geom_angle_atom_site_label_2
_geom_angle_atom_site_label_3
_geom_angle
_geom_angle_site_symmetry_1
_geom_angle_site_symmetry_3
_geom_angle_publ_flag
O1 Zr1 N5 141.01(15) . . ?
O1 Zr1 O3 85.32(13) . . ?
N5 Zr1 O3 59.79(14) . . ?
O1 Zr1 N1 59.38(16) . . ?
N5 Zr1 N1 94.80(18) . . ?
O3 Zr1 N1 79.19(15) . . ?
O1 Zr1 C2 89.08(17) . . ?
N5 Zr1 C2 102.05(19) . . ?
O3 Zr1 C2 82.72(16) . . ?
N1 Zr1 C2 144.53(18) . . ?
O1 Zr1 C17 121.7(2) . . ?
N5 Zr1 C17 84.4(2) . . ?
O3 Zr1 C17 141.6(2) . . ?
N1 Zr1 C17 91.5(2) . . ?
C2 Zr1 C17 120.8(2) . . ?
O1 Zr1 C16 90.2(2) . . ?
N5 Zr1 C16 114.4(2) . . ?
O3 Zr1 C16 156.23(19) . . ?
N1 Zr1 C16 78.45(19) . . ?
C2 Zr1 C16 120.6(2) . . ?
C17 Zr1 C16 32.0(2) . . ?
O1 Zr1 C15 81.78(19) . . ?
N5 Zr1 C15 134.89(19) . . ?
O3 Zr1 C15 164.78(19) . . ?
N1 Zr1 C15 100.9(2) . . ?
C2 Zr1 C15 89.0(2) . . ?
C17 Zr1 C15 53.5(2) . . ?
C16 Zr1 C15 32.44(19) . . ?
O1 Zr1 C18 135.45(18) . . ?
N5 Zr1 C18 82.58(19) . . ?
O3 Zr1 C18 138.39(18) . . ?
N1 Zr1 C18 124.26(18) . . ?
C2 Zr1 C18 89.04(19) . . ?
C17 Zr1 C18 32.77(19) . . ?
C16 Zr1 C18 53.8(2) . . ?
C15 Zr1 C18 53.7(2) . . ?
O1 Zr1 C14 106.70(18) . . ?
N5 Zr1 C14 112.25(19) . . ?
O3 Zr1 C14 150.00(17) . . ?
N1 Zr1 C14 130.70(19) . . ?
C2 Zr1 C14 70.40(18) . . ?
C17 Zr1 C14 53.6(2) . . ?
C16 Zr1 C14 53.2(2) . . ?
C15 Zr1 C14 31.78(18) . . ?
C18 Zr1 C14 32.64(18) . . ?
O1 Zr1 C67 112.85(16) . . ?
N5 Zr1 C67 30.80(15) . . ?
O3 Zr1 C67 28.99(13) . . ?
N1 Zr1 C67 86.44(17) . . ?
C2 Zr1 C67 92.28(17) . . ?
C17 Zr1 C67 114.2(2) . . ?
C16 Zr1 C67 140.8(2) . . ?
C15 Zr1 C67 165.3(2) . . ?
C18 Zr1 C67 111.7(2) . . ?
C14 Zr1 C67 136.4(2) . . ?
O1 Zr1 C47 29.15(15) . . ?
N5 Zr1 C47 119.13(18) . . ?
O3 Zr1 C47 79.41(15) . . ?
N1 Zr1 C47 30.33(16) . . ?
C2 Zr1 C47 116.21(19) . . ?
C17 Zr1 C47 110.3(2) . . ?
C16 Zr1 C47 85.3(2) . . ?
C15 Zr1 C47 93.0(2) . . ?
C18 Zr1 C47 139.08(19) . . ?
C14 Zr1 C47 124.0(2) . . ?
C67 Zr1 C47 99.54(17) . . ?
N8 Zr2 O2 138.58(14) . . ?
N8 Zr2 O4 60.12(13) . . ?
O2 Zr2 O4 83.57(13) . . ?
N8 Zr2 N4 92.50(17) . . ?
O2 Zr2 N4 59.34(15) . . ?
O4 Zr2 N4 79.11(15) . . ?
N8 Zr2 C22 101.12(18) . . ?
O2 Zr2 C22 91.78(16) . . ?
O4 Zr2 C22 81.66(14) . . ?
N4 Zr2 C22 146.72(17) . . ?
N8 Zr2 C37 115.3(2) . . ?
O2 Zr2 C37 90.2(2) . . ?
O4 Zr2 C37 157.43(19) . . ?
N4 Zr2 C37 79.1(2) . . ?
C22 Zr2 C37 120.3(2) . . ?
N8 Zr2 C36 84.5(2) . . ?
O2 Zr2 C36 122.5(2) . . ?
O4 Zr2 C36 142.5(2) . . ?
N4 Zr2 C36 91.4(2) . . ?
C22 Zr2 C36 119.8(2) . . ?
C37 Zr2 C36 32.9(2) . . ?
N8 Zr2 C35 83.71(18) . . ?
O2 Zr2 C35 136.39(18) . . ?
O4 Zr2 C35 139.21(19) . . ?
N4 Zr2 C35 123.77(19) . . ?
C22 Zr2 C35 88.11(19) . . ?
C37 Zr2 C35 53.6(2) . . ?
C36 Zr2 C35 32.4(2) . . ?
N8 Zr2 C38 136.01(18) . . ?
O2 Zr2 C38 82.66(18) . . ?
O4 Zr2 C38 163.23(18) . . ?
N4 Zr2 C38 101.8(2) . . ?
C22 Zr2 C38 89.2(2) . . ?
C37 Zr2 C38 32.18(19) . . ?
C36 Zr2 C38 54.2(2) . . ?
C35 Zr2 C38 53.7(2) . . ?
N8 Zr2 C34 112.98(18) . . ?
O2 Zr2 C34 108.42(17) . . ?
O4 Zr2 C34 148.90(16) . . ?
N4 Zr2 C34 131.86(18) . . ?
C22 Zr2 C34 69.66(17) . . ?
C37 Zr2 C34 53.4(2) . . ?
C36 Zr2 C34 53.9(2) . . ?
C35 Zr2 C34 32.46(17) . . ?
C38 Zr2 C34 32.37(18) . . ?
N8 Zr2 C72 30.62(14) . . ?
O2 Zr2 C72 110.96(15) . . ?
O4 Zr2 C72 29.50(13) . . ?
N4 Zr2 C72 84.68(17) . . ?
C22 Zr2 C72 91.75(17) . . ?
C37 Zr2 C72 141.5(2) . . ?
C36 Zr2 C72 114.2(2) . . ?
C35 Zr2 C72 112.6(2) . . ?
C38 Zr2 C72 166.29(19) . . ?
C34 Zr2 C72 136.72(19) . . ?
N8 Zr2 C52 115.85(17) . . ?
O2 Zr2 C52 29.57(15) . . ?
O4 Zr2 C52 77.61(15) . . ?
N4 Zr2 C52 29.96(15) . . ?
C22 Zr2 C52 118.88(18) . . ?
C37 Zr2 C52 86.3(2) . . ?
C36 Zr2 C52 111.0(2) . . ?
C35 Zr2 C52 139.8(2) . . ?
C38 Zr2 C52 94.8(2) . . ?
C34 Zr2 C52 126.57(19) . . ?
C72 Zr2 C52 96.70(17) . . ?
C11 C1 B3 118.2(5) . . ?
C11 C1 B6 116.5(5) . . ?
B3 C1 B6 112.2(5) . . ?
C11 C1 C2 116.4(4) . . ?
B3 C1 C2 60.3(4) . . ?
B6 C1 C2 61.4(4) . . ?
C11 C1 B4 122.7(5) . . ?
B3 C1 B4 62.3(4) . . ?
B6 C1 B4 113.5(5) . . ?
C2 C1 B4 110.9(4) . . ?
C11 C1 B5 122.3(5) . . ?
B3 C1 B5 112.2(5) . . ?
B6 C1 B5 63.4(4) . . ?
C2 C1 B5 111.7(5) . . ?
B4 C1 B5 61.1(4) . . ?
C1 C2 B3 59.6(3) . . ?
C1 C2 B7 109.1(4) . . ?
B3 C2 B7 62.2(4) . . ?
C1 C2 B11 108.0(4) . . ?
B3 C2 B11 111.8(5) . . ?
B7 C2 B11 62.2(4) . . ?
C1 C2 B6 59.2(4) . . ?
B3 C2 B6 109.9(5) . . ?
B7 C2 B6 112.0(5) . . ?
B11 C2 B6 61.3(4) . . ?
C1 C2 Zr1 120.0(3) . . ?
B3 C2 Zr1 118.7(4) . . ?
B7 C2 Zr1 121.5(4) . . ?
B11 C2 Zr1 122.5(4) . . ?
B6 C2 Zr1 119.4(4) . . ?
C13 C11 C14 109.1(5) . . ?
C13 C11 C12 108.2(5) . . ?
C14 C11 C12 109.0(5) . . ?
C13 C11 C1 111.9(5) . . ?
C14 C11 C1 108.5(5) . . ?
C12 C11 C1 110.1(5) . . ?
C15 C14 C18 108.1(6) . . ?
C15 C14 C11 127.5(6) . . ?
C18 C14 C11 124.1(6) . . ?
C15 C14 Zr1 73.0(3) . . ?
C18 C14 Zr1 72.8(3) . . ?
C11 C14 Zr1 124.6(3) . . ?
C14 C15 C16 108.6(7) . . ?
C14 C15 Zr1 75.2(3) . . ?
C16 C15 Zr1 73.7(4) . . ?
C17 C16 C15 107.9(7) . . ?
C17 C16 Zr1 73.2(4) . . ?
C15 C16 Zr1 73.8(3) . . ?
C16 C17 C18 109.0(6) . . ?
C16 C17 Zr1 74.7(4) . . ?
C18 C17 Zr1 74.6(3) . . ?
C17 C18 C14 106.4(6) . . ?
C17 C18 Zr1 72.7(3) . . ?
C14 C18 Zr1 74.6(3) . . ?
C31 C21 B26 116.6(4) . . ?
C31 C21 C22 116.2(4) . . ?
B26 C21 C22 60.3(3) . . ?
C31 C21 B23 116.9(5) . . ?
B26 C21 B23 112.1(4) . . ?
C22 C21 B23 60.4(3) . . ?
C31 C21 B25 122.6(5) . . ?
B26 C21 B25 63.7(4) . . ?
C22 C21 B25 111.3(4) . . ?
B23 C21 B25 113.4(4) . . ?
C31 C21 B24 122.8(5) . . ?
B26 C21 B24 114.3(5) . . ?
C22 C21 B24 110.5(4) . . ?
B23 C21 B24 62.2(4) . . ?
B25 C21 B24 62.4(4) . . ?
C21 C22 B31 108.9(4) . . ?
C21 C22 B26 59.6(3) . . ?
B31 C22 B26 62.5(4) . . ?
C21 C22 B27 109.5(4) . . ?
B31 C22 B27 61.9(3) . . ?
B26 C22 B27 113.1(4) . . ?
C21 C22 B23 59.9(3) . . ?
B31 C22 B23 112.3(4) . . ?
B26 C22 B23 111.1(5) . . ?
B27 C22 B23 62.4(3) . . ?
C21 C22 Zr2 120.1(3) . . ?
B31 C22 Zr2 122.8(3) . . ?
B26 C22 Zr2 120.0(3) . . ?
B27 C22 Zr2 119.9(4) . . ?
B23 C22 Zr2 116.7(4) . . ?
C33 C31 C34 108.1(5) . . ?
C33 C31 C32 107.4(5) . . ?
C34 C31 C32 108.7(5) . . ?
C33 C31 C21 111.6(5) . . ?
C34 C31 C21 109.8(4) . . ?
C32 C31 C21 111.1(5) . . ?
C35 C34 C38 107.1(6) . . ?
C35 C34 C31 126.3(6) . . ?
C38 C34 C31 126.4(6) . . ?
C35 C34 Zr2 72.1(3) . . ?
C38 C34 Zr2 73.1(3) . . ?
C31 C34 Zr2 124.2(3) . . ?
C36 C35 C34 109.1(7) . . ?
C36 C35 Zr2 73.1(4) . . ?
C34 C35 Zr2 75.5(3) . . ?
C35 C36 C37 107.0(6) . . ?
C35 C36 Zr2 74.5(3) . . ?
C37 C36 Zr2 73.5(4) . . ?
C38 C37 C36 109.3(7) . . ?
C38 C37 Zr2 75.7(3) . . ?
C36 C37 Zr2 73.6(4) . . ?
C37 C38 C34 107.6(6) . . ?
C37 C38 Zr2 72.1(4) . . ?
C34 C38 Zr2 74.5(3) . . ?
C46 C41 C42 119.3(5) . . ?
C46 C41 N1 121.8(5) . . ?
C42 C41 N1 118.6(5) . . ?
C43 C42 C41 121.5(6) . . ?
C42 C43 C44 119.1(6) . . ?
C45 C44 C43 119.9(6) . . ?
C44 C45 C46 121.7(6) . . ?
C41 C46 C45 118.5(5) . . ?
O1 C47 N1 112.9(6) . . ?
O1 C47 N2 120.5(6) . . ?
N1 C47 N2 126.4(6) . . ?
O1 C47 Zr1 55.2(3) . . ?
N1 C47 Zr1 58.0(3) . . ?
N2 C47 Zr1 175.6(5) . . ?
N2 C49 C50 113.7(5) . . ?
N3 C50 C49 112.8(5) . . ?
O2 C52 N4 112.9(5) . . ?
O2 C52 N3 118.7(5) . . ?
N4 C52 N3 128.3(5) . . ?
O2 C52 Zr2 54.9(3) . . ?
N4 C52 Zr2 58.4(3) . . ?
N3 C52 Zr2 172.0(4) . . ?
C54 C53 C58 119.5(6) . . ?
C54 C53 N4 121.0(6) . . ?
C58 C53 N4 119.3(6) . . ?
C53 C54 C55 120.2(6) . . ?
C56 C55 C54 119.8(7) . . ?
C55 C56 C57 119.7(7) . . ?
C58 C57 C56 120.4(7) . . ?
C57 C58 C53 120.3(7) . . ?
C62 C61 C66 119.6(7) . . ?
C62 C61 N5 120.8(7) . . ?
C66 C61 N5 119.4(7) . . ?
C61 C62 C63 117.8(9) . . ?
C64 C63 C62 123.5(13) . . ?
C63 C64 C65 118.2(13) . . ?
C66 C65 C64 122.0(12) . . ?
C65 C66 C61 118.7(9) . . ?
O3 C67 N6 120.9(5) . . ?
O3 C67 N5 112.5(5) . . ?
N6 C67 N5 126.6(5) . . ?
O3 C67 Zr1 56.8(3) . . ?
N6 C67 Zr1 177.7(4) . . ?
N5 C67 Zr1 55.7(3) . . ?
N6 C69 C70 111.1(5) . . ?
N7 C70 C69 112.6(4) . . ?
O4 C72 N8 113.2(5) . . ?
O4 C72 N7 119.7(4) . . ?
N8 C72 N7 127.1(5) . . ?
O4 C72 Zr2 57.2(3) . . ?
N8 C72 Zr2 56.0(3) . . ?
N7 C72 Zr2 176.8(4) . . ?
C78 C73 C74 119.5(6) . . ?
C78 C73 N8 120.3(5) . . ?
C74 C73 N8 119.8(5) . . ?
C73 C74 C75 119.6(6) . . ?
C76 C75 C74 119.7(7) . . ?
C75 C76 C77 121.9(7) . . ?
C76 C77 C78 118.3(7) . . ?
C73 C78 C77 121.0(6) . . ?
C47 N1 C41 131.3(5) . . ?
C47 N1 Zr1 91.7(4) . . ?
C41 N1 Zr1 128.8(4) . . ?
C47 N2 C49 119.2(5) . . ?
C47 N2 C48 122.7(5) . . ?
C49 N2 C48 115.9(5) . . ?
C52 N3 C50 120.7(5) . . ?
C52 N3 C51 122.4(5) . . ?
C50 N3 C51 115.4(5) . . ?
C52 N4 C53 128.6(5) . . ?
C52 N4 Zr2 91.6(3) . . ?
C53 N4 Zr2 133.0(4) . . ?
C67 N5 C61 127.1(5) . . ?
C67 N5 Zr1 93.5(4) . . ?
C61 N5 Zr1 136.8(3) . . ?
C67 N6 C68 123.9(5) . . ?
C67 N6 C69 119.0(5) . . ?
C68 N6 C69 115.2(5) . . ?
C72 N7 C71 123.2(5) . . ?
C72 N7 C70 118.2(5) . . ?
C71 N7 C70 116.5(5) . . ?
C72 N8 C73 125.4(5) . . ?
C72 N8 Zr2 93.3(4) . . ?
C73 N8 Zr2 138.4(3) . . ?
C47 O1 Zr1 95.7(4) . . ?
C52 O2 Zr2 95.5(3) . . ?
C67 O3 Zr1 94.2(3) . . ?
C72 O4 Zr2 93.3(3) . . ?
C1 B3 C2 60.1(4) . . ?
C1 B3 B4 59.2(4) . . ?
C2 B3 B4 108.2(5) . . ?
C1 B3 B8 107.3(5) . . ?
C2 B3 B8 107.1(5) . . ?
B4 B3 B8 61.4(4) . . ?
C1 B3 B7 107.0(5) . . ?
C2 B3 B7 59.0(4) . . ?
B4 B3 B7 109.1(5) . . ?
B8 B3 B7 59.8(4) . . ?
C1 B4 B5 59.4(4) . . ?
C1 B4 B9 105.8(6) . . ?
B5 B4 B9 60.3(5) . . ?
C1 B4 B3 58.5(4) . . ?
B5 B4 B3 107.7(5) . . ?
B9 B4 B3 107.3(5) . . ?
C1 B4 B8 105.2(5) . . ?
B5 B4 B8 108.4(6) . . ?
B9 B4 B8 60.2(4) . . ?
B3 B4 B8 59.4(4) . . ?
C1 B5 B4 59.4(4) . . ?
C1 B5 B9 106.0(6) . . ?
B4 B5 B9 60.5(4) . . ?
C1 B5 B10 105.3(5) . . ?
B4 B5 B10 109.3(6) . . ?
B9 B5 B10 61.0(5) . . ?
C1 B5 B6 58.1(4) . . ?
B4 B5 B6 107.8(5) . . ?
B9 B5 B6 108.1(5) . . ?
B10 B5 B6 59.7(4) . . ?
C1 B6 C2 59.4(4) . . ?
C1 B6 B11 106.5(5) . . ?
C2 B6 B11 59.3(4) . . ?
C1 B6 B10 105.6(5) . . ?
C2 B6 B10 106.4(5) . . ?
B11 B6 B10 59.9(4) . . ?
C1 B6 B5 58.5(4) . . ?
C2 B6 B5 106.3(5) . . ?
B11 B6 B5 107.4(5) . . ?
B10 B6 B5 59.5(4) . . ?
C2 B7 B8 107.1(5) . . ?
C2 B7 B3 58.8(3) . . ?
B8 B7 B3 60.1(4) . . ?
C2 B7 B12 106.7(5) . . ?
B8 B7 B12 59.9(4) . . ?
B3 B7 B12 107.1(5) . . ?
C2 B7 B11 59.5(4) . . ?
B8 B7 B11 108.3(5) . . ?
B3 B7 B11 107.0(5) . . ?
B12 B7 B11 60.1(4) . . ?
B7 B8 B3 60.1(4) . . ?
B7 B8 B12 60.6(5) . . ?
B3 B8 B12 107.6(6) . . ?
B7 B8 B9 107.9(6) . . ?
B3 B8 B9 106.1(5) . . ?
B12 B8 B9 59.6(5) . . ?
B7 B8 B4 107.7(5) . . ?
B3 B8 B4 59.2(4) . . ?
B12 B8 B4 106.8(6) . . ?
B9 B8 B4 58.8(4) . . ?
B5 B9 B4 59.2(4) . . ?
B5 B9 B12 108.6(6) . . ?
B4 B9 B12 108.7(6) . . ?
B5 B9 B8 108.3(5) . . ?
B4 B9 B8 61.1(4) . . ?
B12 B9 B8 59.7(5) . . ?
B5 B9 B10 59.9(4) . . ?
B4 B9 B10 107.5(5) . . ?
B12 B9 B10 60.6(5) . . ?
B8 B9 B10 108.0(6) . . ?
B11 B10 B5 108.5(6) . . ?
B11 B10 B6 60.0(4) . . ?
B5 B10 B6 60.8(4) . . ?
B11 B10 B9 107.4(6) . . ?
B5 B10 B9 59.2(5) . . ?
B6 B10 B9 107.5(6) . . ?
B11 B10 B12 60.0(4) . . ?
B5 B10 B12 106.8(6) . . ?
B6 B10 B12 107.5(6) . . ?
B9 B10 B12 59.1(5) . . ?
C2 B11 B10 106.6(5) . . ?
C2 B11 B6 59.4(4) . . ?
B10 B11 B6 60.1(4) . . ?
C2 B11 B7 58.3(4) . . ?
B10 B11 B7 108.4(6) . . ?
B6 B11 B7 107.2(5) . . ?
C2 B11 B12 105.6(5) . . ?
B10 B11 B12 60.7(4) . . ?
B6 B11 B12 108.1(5) . . ?
B7 B11 B12 59.9(4) . . ?
B9 B12 B8 60.7(5) . . ?
B9 B12 B7 107.8(6) . . ?
B8 B12 B7 59.5(4) . . ?
B9 B12 B11 107.8(6) . . ?
B8 B12 B11 107.9(5) . . ?
B7 B12 B11 60.0(4) . . ?
B9 B12 B10 60.3(5) . . ?
B8 B12 B10 108.6(6) . . ?
B7 B12 B10 107.4(5) . . ?
B11 B12 B10 59.3(4) . . ?
C21 B23 C22 59.7(3) . . ?
C21 B23 B24 59.0(4) . . ?
C22 B23 B24 107.4(5) . . ?
C21 B23 B27 106.3(5) . . ?
C22 B23 B27 58.6(3) . . ?
B24 B23 B27 108.5(5) . . ?
C21 B23 B28 106.2(5) . . ?
C22 B23 B28 105.8(5) . . ?
B24 B23 B28 60.7(4) . . ?
B27 B23 B28 59.6(4) . . ?
C21 B24 B23 58.8(4) . . ?
C21 B24 B29 105.0(5) . . ?
B23 B24 B29 107.4(5) . . ?
C21 B24 B25 58.8(4) . . ?
B23 B24 B25 107.7(5) . . ?
B29 B24 B25 60.1(4) . . ?
C21 B24 B28 105.3(5) . . ?
B23 B24 B28 59.9(4) . . ?
B29 B24 B28 59.9(4) . . ?
B25 B24 B28 108.3(6) . . ?
C21 B25 B30 104.2(5) . . ?
C21 B25 B29 104.8(5) . . ?
B30 B25 B29 59.8(4) . . ?
C21 B25 B24 58.8(4) . . ?
B30 B25 B24 107.3(5) . . ?
B29 B25 B24 59.8(4) . . ?
C21 B25 B26 57.7(3) . . ?
B30 B25 B26 59.6(4) . . ?
B29 B25 B26 107.0(5) . . ?
B24 B25 B26 106.6(5) . . ?
C21 B26 C22 60.1(3) . . ?
C21 B26 B30 104.6(5) . . ?
C22 B26 B30 105.3(5) . . ?
C21 B26 B31 106.3(5) . . ?
C22 B26 B31 58.7(3) . . ?
B30 B26 B31 59.4(4) . . ?
C21 B26 B25 58.6(4) . . ?
C22 B26 B25 107.1(5) . . ?
B30 B26 B25 59.3(4) . . ?
B31 B26 B25 107.5(5) . . ?
C22 B27 B31 59.0(3) . . ?
C22 B27 B28 106.7(4) . . ?
B31 B27 B28 108.2(5) . . ?
C22 B27 B23 59.0(3) . . ?
B31 B27 B23 107.2(4) . . ?
B28 B27 B23 60.2(4) . . ?
C22 B27 B32 107.1(5) . . ?
B31 B27 B32 60.7(4) . . ?
B28 B27 B32 60.0(4) . . ?
B23 B27 B32 108.2(5) . . ?
B27 B28 B23 60.2(4) . . ?
B27 B28 B32 60.6(4) . . ?
B23 B28 B32 108.6(5) . . ?
B27 B28 B29 107.6(5) . . ?
B23 B28 B29 106.6(5) . . ?
B32 B28 B29 60.1(4) . . ?
B27 B28 B24 108.0(5) . . ?
B23 B28 B24 59.4(4) . . ?
B32 B28 B24 108.5(6) . . ?
B29 B28 B24 59.4(4) . . ?
B30 B29 B24 107.6(5) . . ?
B30 B29 B25 59.9(4) . . ?
B24 B29 B25 60.1(4) . . ?
B30 B29 B28 107.7(5) . . ?
B24 B29 B28 60.7(4) . . ?
B25 B29 B28 108.9(5) . . ?
B30 B29 B32 60.9(4) . . ?
B24 B29 B32 109.3(6) . . ?
B25 B29 B32 109.9(5) . . ?
B28 B29 B32 59.9(4) . . ?
B31 B30 B29 108.1(6) . . ?
B31 B30 B25 109.6(5) . . ?
B29 B30 B25 60.3(4) . . ?
B31 B30 B26 60.3(4) . . ?
B29 B30 B26 108.5(5) . . ?
B25 B30 B26 61.1(4) . . ?
B31 B30 B32 60.5(4) . . ?
B29 B30 B32 60.0(4) . . ?
B25 B30 B32 109.5(5) . . ?
B26 B30 B32 109.1(5) . . ?
C22 B31 B30 105.9(4) . . ?
C22 B31 B27 59.1(3) . . ?
B30 B31 B27 108.3(5) . . ?
C22 B31 B26 58.7(3) . . ?
B30 B31 B26 60.3(4) . . ?
B27 B31 B26 107.7(5) . . ?
C22 B31 B32 107.0(5) . . ?
B30 B31 B32 60.8(4) . . ?
B27 B31 B32 60.4(4) . . ?
B26 B31 B32 109.4(5) . . ?
B28 B32 B29 60.0(4) . . ?
B28 B32 B27 59.4(4) . . ?
B29 B32 B27 106.6(5) . . ?
B28 B32 B31 106.3(5) . . ?
B29 B32 B31 106.1(5) . . ?
B27 B32 B31 58.9(4) . . ?
B28 B32 B30 106.4(5) . . ?
B29 B32 B30 59.2(4) . . ?
B27 B32 B30 105.4(5) . . ?
B31 B32 B30 58.7(4) . . ?

loop_
_geom_bond_atom_site_label_1
_geom_bond_atom_site_label_2
_geom_bond_distance
_geom_bond_site_symmetry_2
_geom_bond_publ_flag
Zr1 O1 2.186(4) . ?
Zr1 N5 2.187(5) . ?
Zr1 O3 2.218(3) . ?
Zr1 N1 2.249(5) . ?
Zr1 C2 2.358(5) . ?
Zr1 C17 2.491(6) . ?
Zr1 C16 2.510(6) . ?
Zr1 C15 2.511(6) . ?
Zr1 C18 2.515(5) . ?
Zr1 C14 2.538(5) . ?
Zr1 C67 2.643(6) . ?
Zr1 C47 2.650(7) . ?
Zr2 N8 2.173(5) . ?
Zr2 O2 2.179(4) . ?
Zr2 O4 2.202(3) . ?
Zr2 N4 2.259(4) . ?
Zr2 C22 2.383(5) . ?
Zr2 C37 2.493(6) . ?
Zr2 C36 2.495(6) . ?
Zr2 C35 2.513(5) . ?
Zr2 C38 2.538(6) . ?
Zr2 C34 2.557(5) . ?
Zr2 C72 2.616(6) . ?
Zr2 C52 2.650(6) . ?
C1 C11 1.586(7) . ?
C1 B3 1.685(9) . ?
C1 B6 1.690(9) . ?
C1 C2 1.693(7) . ?
C1 B4 1.698(8) . ?
C1 B5 1.698(9) . ?
C2 B3 1.697(9) . ?
C2 B7 1.701(8) . ?
C2 B11 1.724(8) . ?
C2 B6 1.726(9) . ?
C11 C13 1.528(8) . ?
C11 C14 1.529(8) . ?
C11 C12 1.533(8) . ?
C14 C15 1.383(8) . ?
C14 C18 1.420(8) . ?
C15 C16 1.403(8) . ?
C16 C17 1.380(9) . ?
C17 C18 1.412(8) . ?
C21 C31 1.557(7) . ?
C21 B26 1.689(8) . ?
C21 C22 1.698(7) . ?
C21 B23 1.700(8) . ?
C21 B25 1.704(9) . ?
C21 B24 1.705(8) . ?
C22 B31 1.701(8) . ?
C22 B26 1.701(8) . ?
C22 B27 1.702(7) . ?
C22 B23 1.710(8) . ?
C31 C33 1.526(8) . ?
C31 C34 1.526(8) . ?
C31 C32 1.533(8) . ?
C34 C35 1.418(8) . ?
C34 C38 1.420(8) . ?
C35 C36 1.396(9) . ?
C36 C37 1.414(9) . ?
C37 C38 1.395(8) . ?
C41 C46 1.378(7) . ?
C41 C42 1.383(7) . ?
C41 N1 1.419(7) . ?
C42 C43 1.356(8) . ?
C43 C44 1.387(7) . ?
C44 C45 1.347(7) . ?
C45 C46 1.388(7) . ?
C47 O1 1.297(6) . ?
C47 N1 1.339(7) . ?
C47 N2 1.355(7) . ?
C48 N2 1.466(7) . ?
C49 N2 1.457(7) . ?
C49 C50 1.533(7) . ?
C50 N3 1.459(7) . ?
C51 N3 1.467(7) . ?
C52 O2 1.313(6) . ?
C52 N4 1.323(7) . ?
C52 N3 1.350(7) . ?
C53 C54 1.380(8) . ?
C53 C58 1.388(8) . ?
C53 N4 1.409(7) . ?
C54 C55 1.386(8) . ?
C55 C56 1.371(9) . ?
C56 C57 1.396(10) . ?
C57 C58 1.356(9) . ?
C61 C62 1.382(9) . ?
C61 C66 1.410(9) . ?
C61 N5 1.425(7) . ?
C62 C63 1.418(10) . ?
C63 C64 1.308(16) . ?
C64 C65 1.395(17) . ?
C65 C66 1.368(11) . ?
C67 O3 1.284(6) . ?
C67 N6 1.344(7) . ?
C67 N5 1.356(6) . ?
C68 N6 1.449(7) . ?
C69 N6 1.458(6) . ?
C69 C70 1.501(7) . ?
C70 N7 1.485(6) . ?
C71 N7 1.467(7) . ?
C72 O4 1.290(6) . ?
C72 N8 1.335(6) . ?
C72 N7 1.356(6) . ?
C73 C78 1.356(7) . ?
C73 C74 1.378(8) . ?
C73 N8 1.434(6) . ?
C74 C75 1.391(8) . ?
C75 C76 1.352(10) . ?
C76 C77 1.353(9) . ?
C77 C78 1.402(8) . ?
B3 B4 1.751(10) . ?
B3 B8 1.754(10) . ?
B3 B7 1.754(9) . ?
B4 B5 1.727(11) . ?
B4 B9 1.749(11) . ?
B4 B8 1.790(10) . ?
B5 B9 1.745(11) . ?
B5 B10 1.758(11) . ?
B5 B6 1.780(10) . ?
B6 B11 1.759(10) . ?
B6 B10 1.761(10) . ?
B7 B8 1.748(10) . ?
B7 B12 1.767(10) . ?
B7 B11 1.770(10) . ?
B8 B12 1.756(12) . ?
B8 B9 1.774(11) . ?
B9 B12 1.755(11) . ?
B9 B10 1.777(12) . ?
B10 B11 1.758(10) . ?
B10 B12 1.782(11) . ?
B11 B12 1.770(11) . ?
B23 B24 1.760(10) . ?
B23 B27 1.768(9) . ?
B23 B28 1.768(10) . ?
B24 B29 1.761(11) . ?
B24 B25 1.765(11) . ?
B24 B28 1.783(10) . ?
B25 B30 1.759(10) . ?
B25 B29 1.765(9) . ?
B25 B26 1.791(9) . ?
B26 B30 1.765(9) . ?
B26 B31 1.765(8) . ?
B27 B31 1.751(9) . ?
B27 B28 1.757(9) . ?
B27 B32 1.778(10) . ?
B28 B32 1.769(11) . ?
B28 B29 1.769(11) . ?
B29 B30 1.757(10) . ?
B29 B32 1.772(10) . ?
B30 B31 1.750(9) . ?
B30 B32 1.788(10) . ?
B31 B32 1.782(9) . ?

loop_
_platon_squeeze_void_nr
_platon_squeeze_void_average_x
_platon_squeeze_void_average_y
_platon_squeeze_void_average_z
_platon_squeeze_void_volume
_platon_squeeze_void_count_electrons
1 -0.019 0.326 0.174 38.6 -0.4
2 0.019 0.674 0.826 38.6 -0.4
3 0.500 0.000 1.000 328.4 48.2
4 0.330 0.114 0.483 11.6 0.0
5 0.670 0.886 0.517 11.7 -0.1
